data_4343242
loop_
_publ_author_name
'Thalangamaarachchige, Vidura D.'
'Unruh, Daniel K.'
'Cordes, David B.'
'Krempner, Clemens'

_publ_section_title
;
 Synthesis, structure, and reactivity of zwitterionic divalent rare-Earth
 metal silanides.
;
_journal_issue 9
_journal_name_full 'Inorganic chemistry'
_journal_page_first 4189
_journal_page_last 4191
_journal_paper_doi 10.1021/acs.inorgchem.5b00542
_journal_volume 54
_journal_year 2015
_chemical_formula_moiety 'C18 H54 O6 Si8 Sm'
_chemical_formula_sum 'C18 H54 O6 Si8 Sm'
_chemical_formula_weight 741.68
_chemical_name_systematic
; 
 ? 
;
_space_group_IT_number 55
_symmetry_cell_setting orthorhombic
_symmetry_space_group_name_Hall '-P 2 2ab'
_symmetry_space_group_name_H-M 'P b a m'
_atom_sites_solution_hydrogens geom
_atom_sites_solution_primary direct
_atom_sites_solution_secondary difmap
_audit_creation_method SHELXL-97
_cell_angle_alpha 90.00
_cell_angle_beta 90.00
_cell_angle_gamma 90.00
_cell_formula_units_Z 4
_cell_length_a 16.9527(14)
_cell_length_b 12.8816(10)
_cell_length_c 16.9068(14)
_cell_measurement_reflns_used 9524
_cell_measurement_temperature 150(2)
_cell_measurement_theta_max 27.84
_cell_measurement_theta_min 2.32
_cell_volume 3692.1(5)
_computing_cell_refinement 'Bruker SAINT'
_computing_data_collection 'Bruker APEX2'
_computing_data_reduction 'Bruker SAINT'
_computing_molecular_graphics 'Bruker SHELXTL'
_computing_publication_material 'Bruker SHELXTL'
_computing_structure_refinement 'SHELXL-97 (Sheldrick, 2008)'
_computing_structure_solution 'SHELXS-97 (Sheldrick, 2008)'
_diffrn_ambient_temperature 150(2)
_diffrn_measured_fraction_theta_full 1.000
_diffrn_measured_fraction_theta_max 0.997
_diffrn_measurement_device_type 'Bruker SMART APEX-II CCD'
_diffrn_measurement_method '\w scans'
_diffrn_radiation_monochromator graphite
_diffrn_radiation_source 'fine-focus sealed tube'
_diffrn_radiation_type MoK\a
_diffrn_radiation_wavelength 0.71073
_diffrn_reflns_av_R_equivalents 0.0227
_diffrn_reflns_av_sigmaI/netI 0.0116
_diffrn_reflns_limit_h_max 22
_diffrn_reflns_limit_h_min -22
_diffrn_reflns_limit_k_max 16
_diffrn_reflns_limit_k_min -16
_diffrn_reflns_limit_l_max 22
_diffrn_reflns_limit_l_min -21
_diffrn_reflns_number 42822
_diffrn_reflns_theta_full 25.00
_diffrn_reflns_theta_max 27.88
_diffrn_reflns_theta_min 1.20
_exptl_absorpt_coefficient_mu 1.876
_exptl_absorpt_correction_T_max 0.4092
_exptl_absorpt_correction_T_min 0.3663
_exptl_absorpt_correction_type multi-scan
_exptl_absorpt_process_details 'Bruker SADABS'
_exptl_crystal_colour blue
_exptl_crystal_density_diffrn 1.334
_exptl_crystal_density_method 'not measured'
_exptl_crystal_description chunk
_exptl_crystal_F_000 1536
_exptl_crystal_size_max 0.67
_exptl_crystal_size_mid 0.60
_exptl_crystal_size_min 0.58
_refine_diff_density_max 4.044
_refine_diff_density_min -7.718
_refine_diff_density_rms 0.159
_refine_ls_extinction_method none
_refine_ls_goodness_of_fit_ref 1.240
_refine_ls_hydrogen_treatment constr
_refine_ls_matrix_type full
_refine_ls_number_parameters 207
_refine_ls_number_reflns 4541
_refine_ls_number_restraints 0
_refine_ls_restrained_S_all 1.240
_refine_ls_R_factor_all 0.0733
_refine_ls_R_factor_gt 0.0604
_refine_ls_shift/su_max 0.000
_refine_ls_shift/su_mean 0.000
_refine_ls_structure_factor_coef Fsqd
_refine_ls_weighting_details 'calc w=1/[\s^2^(Fo^2^)+(0.0378P)^2^+24.4771P] where P=(Fo^2^+2Fc^2^)/3'
_refine_ls_weighting_scheme calc
_refine_ls_wR_factor_gt 0.1494
_refine_ls_wR_factor_ref 0.1585
_reflns_number_gt 3611
_reflns_number_total 4541
_reflns_threshold_expression >2sigma(I)
_cod_data_source_file ic5b00542_si_002.cif
_cod_data_source_block Sm-3
_cod_depositor_comments
;
The following automatic conversions were performed:

'_symmetry_cell_setting' value 'Orthorhombic' changed to
'orthorhombic' according to
/usr/data/users/saulius/crontab/automatic-downloads/current/ACS/lib/dictionaries/cif_core.dic
dictionary named 'cif_core.dic' version 2.4.2 from 2011-04-26.

Automatic conversion script
Id: cif_fix_values 3271 2015-04-21 07:52:19Z andrius 
;
_cod_database_code 4343242

loop_
_symmetry_equiv_pos_as_xyz
'x, y, z'
'-x, -y, z'
'-x+1/2, y+1/2, -z'
'x+1/2, -y+1/2, -z'
'-x, -y, -z'
'x, y, -z'
'x-1/2, -y-1/2, z'
'-x-1/2, y-1/2, z'

loop_
_atom_site_label
_atom_site_type_symbol
_atom_site_fract_x
_atom_site_fract_y
_atom_site_fract_z
_atom_site_U_iso_or_equiv
_atom_site_adp_type
_atom_site_occupancy
_atom_site_symmetry_multiplicity
_atom_site_calc_flag
_atom_site_refinement_flags
_atom_site_disorder_assembly
_atom_site_disorder_group
Sm1 Sm 0.0000 0.5000 0.5000 0.0528(2) Uani 1 4 d S . .
Si1 Si -0.16715(10) 0.40634(15) 0.61131(17) 0.0641(6) Uani 1 1 d . . .
Si2 Si -0.03614(15) 0.22545(18) 0.5000 0.0766(12) Uani 1 2 d S . .
Si3 Si -0.15860(14) 0.30366(19) 0.5000 0.0614(9) Uani 1 2 d S . .
O1 O -0.0965(3) 0.4996(4) 0.6161(4) 0.0766(18) Uani 1 1 d . . .
O2 O 0.0397(3) 0.3114(4) 0.5000 0.074(3) Uani 1 2 d S . .
C1 C -0.2636(4) 0.4776(6) 0.6179(6) 0.073(2) Uani 1 1 d . . .
H1A H -0.2669 0.5136 0.6688 0.110 Uiso 1 1 calc R . .
H1B H -0.3072 0.4280 0.6134 0.110 Uiso 1 1 calc R . .
H1C H -0.2670 0.5283 0.5748 0.110 Uiso 1 1 calc R . .
C2 C -0.1546(5) 0.3272(8) 0.7035(7) 0.094(3) Uani 1 1 d . . .
H2A H -0.1686 0.3694 0.7497 0.140 Uiso 1 1 calc R . .
H2B H -0.0996 0.3046 0.7080 0.140 Uiso 1 1 calc R . .
H2C H -0.1892 0.2663 0.7011 0.140 Uiso 1 1 calc R . .
C3 C -0.0939(6) 0.5719(9) 0.6807(8) 0.125(5) Uani 1 1 d . . .
H3A H -0.0888 0.5338 0.7306 0.188 Uiso 1 1 calc R . .
H3B H -0.1426 0.6129 0.6813 0.188 Uiso 1 1 calc R . .
H3C H -0.0485 0.6182 0.6741 0.188 Uiso 1 1 calc R . .
C4 C -0.0214(5) 0.1432(6) 0.5908(9) 0.117(5) Uani 1 1 d . . .
H4A H 0.0276 0.1036 0.5856 0.175 Uiso 1 1 calc R . .
H4B H -0.0659 0.0953 0.5965 0.175 Uiso 1 1 calc R . .
H4C H -0.0183 0.1881 0.6375 0.175 Uiso 1 1 calc R . .
C5 C 0.1214(6) 0.2781(9) 0.5000 0.108(6) Uani 1 2 d S . .
H5A H 0.1286 0.2230 0.5393 0.161 Uiso 0.50 1 calc PR . .
H5B H 0.1554 0.3371 0.5132 0.161 Uiso 0.50 1 calc PR . .
H5C H 0.1353 0.2518 0.4475 0.161 Uiso 0.50 1 calc PR . .
Sm11 Sm 0.0000 0.0000 0.0000 0.02591(15) Uani 1 4 d S . .
Si13 Si 0.15297(16) 0.1977(2) 0.0000 0.0492(6) Uani 1 2 d S . .
C11 C 0.2648(5) 0.0218(8) 0.1084(6) 0.091(3) Uani 1 1 d . . .
H11A H 0.2710 -0.0181 0.1573 0.137 Uiso 1 1 calc R A 1
H11B H 0.3083 0.0715 0.1034 0.137 Uiso 1 1 calc R A 1
H11C H 0.2652 -0.0255 0.0630 0.137 Uiso 1 1 calc R A 1
C12 C 0.1463(6) 0.1851(9) 0.2035(5) 0.090(3) Uani 1 1 d . . .
H12A H 0.1613 0.1472 0.2514 0.135 Uiso 1 1 calc R B 1
H12B H 0.0904 0.2041 0.2065 0.135 Uiso 1 1 calc R B 1
H12C H 0.1783 0.2481 0.1990 0.135 Uiso 1 1 calc R B 1
C14 C 0.0174(6) 0.3534(7) 0.0984(7) 0.103(4) Uani 1 1 d . . .
H14A H -0.0304 0.3962 0.0963 0.155 Uiso 1 1 calc R C 1
H14B H 0.0636 0.3983 0.1048 0.155 Uiso 1 1 calc R C 1
H14C H 0.0140 0.3055 0.1433 0.155 Uiso 1 1 calc R C 1
Si11 Si 0.16371(16) 0.0974(2) 0.11121(15) 0.0421(7) Uani 0.616(4) 1 d P D 1
Si12 Si 0.0272(3) 0.2738(3) 0.0000 0.0543(12) Uani 0.616(4) 2 d SP . 1
O11 O 0.0953(5) 0.0015(6) 0.1168(4) 0.0529(19) Uani 0.616(4) 1 d P D 1
O12 O -0.0468(6) 0.1856(8) 0.0000 0.056(3) Uani 0.616(4) 2 d SP . 1
C13 C 0.0927(9) -0.0694(14) 0.1821(8) 0.088(6) Uani 0.616(4) 1 d P D 1
H13A H 0.1063 -0.0326 0.2310 0.131 Uiso 0.616(4) 1 calc PR D 1
H13B H 0.1304 -0.1258 0.1732 0.131 Uiso 0.616(4) 1 calc PR D 1
H13C H 0.0394 -0.0983 0.1868 0.131 Uiso 0.616(4) 1 calc PR D 1
C15 C -0.1291(11) 0.2165(16) 0.0000 0.096(10) Uani 0.616(4) 2 d SP . 1
H15A H -0.1329 0.2912 -0.0102 0.145 Uiso 0.3080(19) 1 calc PR D 1
H15B H -0.1526 0.2007 0.0516 0.145 Uiso 0.3080(19) 1 calc PR D 1
H15C H -0.1574 0.1785 -0.0414 0.145 Uiso 0.3080(19) 1 calc PR D 1
Si21 Si 0.0772(3) 0.2153(3) 0.1099(3) 0.0501(14) Uani 0.384(4) 1 d P D 2
Si22 Si 0.2088(3) 0.0292(5) 0.0000 0.0447(17) Uani 0.384(4) 2 d SP . 2
O21 O 0.0049(7) 0.1256(9) 0.1152(7) 0.050(3) Uiso 0.384(4) 1 d P D 2
O22 O 0.1385(8) -0.0648(11) 0.0000 0.035(3) Uiso 0.384(4) 2 d SP . 2
C21 C -0.0516(15) 0.125(2) 0.1779(16) 0.081(7) Uiso 0.384(4) 1 d P D 2
H21A H -0.0662 0.1969 0.1910 0.121 Uiso 0.384(4) 1 calc PR D 2
H21B H -0.0287 0.0918 0.2246 0.121 Uiso 0.384(4) 1 calc PR D 2
H21C H -0.0987 0.0870 0.1612 0.121 Uiso 0.384(4) 1 calc PR D 2
C22 C 0.1558(19) -0.175(2) 0.0000 0.057(8) Uiso 0.384(4) 2 d SP . 2
H22A H 0.1987 -0.1887 -0.0373 0.085 Uiso 0.1920(19) 1 calc PR D 2
H22B H 0.1087 -0.2133 -0.0160 0.085 Uiso 0.1920(19) 1 calc PR D 2
H22C H 0.1717 -0.1961 0.0532 0.085 Uiso 0.1920(19) 1 calc PR D 2

loop_
_atom_site_aniso_label
_atom_site_aniso_U_11
_atom_site_aniso_U_22
_atom_site_aniso_U_33
_atom_site_aniso_U_23
_atom_site_aniso_U_13
_atom_site_aniso_U_12
Sm1 0.0179(3) 0.0187(3) 0.1218(7) 0.000 0.000 0.00050(19)
Si1 0.0265(8) 0.0430(9) 0.123(2) 0.0035(11) 0.0036(10) -0.0057(7)
Si2 0.0297(12) 0.0209(11) 0.179(4) 0.000 0.000 0.0002(9)
Si3 0.0236(11) 0.0269(11) 0.134(3) 0.000 0.000 -0.0025(9)
O1 0.041(3) 0.060(3) 0.129(5) -0.019(3) 0.010(3) -0.020(2)
O2 0.023(3) 0.024(3) 0.174(9) 0.000 0.000 0.003(2)
C1 0.038(4) 0.059(4) 0.123(7) -0.004(5) 0.012(4) 0.000(3)
C2 0.054(5) 0.092(7) 0.134(9) 0.022(7) 0.001(6) 0.004(5)
C3 0.087(7) 0.122(9) 0.166(12) -0.072(9) 0.034(8) -0.056(7)
C4 0.057(5) 0.042(4) 0.252(15) 0.048(7) -0.012(7) 0.003(4)
C5 0.028(5) 0.048(6) 0.25(2) 0.000 0.000 0.015(4)
Sm11 0.0236(2) 0.0288(3) 0.0253(2) 0.000 0.000 0.01043(18)
Si13 0.0441(13) 0.0401(13) 0.0635(16) 0.000 0.000 0.0154(11)
C11 0.050(5) 0.096(7) 0.127(8) 0.047(6) -0.039(5) 0.000(4)
C12 0.089(6) 0.123(8) 0.058(5) -0.025(5) -0.027(5) -0.001(6)
C14 0.087(6) 0.061(5) 0.162(11) -0.048(6) 0.037(7) 0.016(5)
Si11 0.0393(14) 0.0536(16) 0.0333(13) -0.0040(12) -0.0069(10) 0.0161(12)
Si12 0.055(3) 0.039(2) 0.069(3) 0.000 0.000 0.0283(19)
O11 0.052(4) 0.069(5) 0.038(3) 0.018(4) -0.016(3) 0.002(4)
O12 0.044(6) 0.039(5) 0.086(8) 0.000 0.000 0.030(5)
C13 0.086(10) 0.122(14) 0.055(8) 0.045(9) -0.031(8) -0.013(10)
C15 0.046(11) 0.047(11) 0.20(3) 0.000 0.000 0.034(9)
Si21 0.045(2) 0.038(2) 0.068(3) -0.024(2) -0.023(2) 0.0105(19)
Si22 0.018(2) 0.035(3) 0.081(5) 0.000 0.000 0.005(2)

loop_
_atom_type_symbol
_atom_type_description
_atom_type_scat_dispersion_real
_atom_type_scat_dispersion_imag
_atom_type_scat_source
C C 0.0033 0.0016 'International Tables Vol C Tables 4.2.6.8 and 6.1.1.4'
H H 0.0000 0.0000 'International Tables Vol C Tables 4.2.6.8 and 6.1.1.4'
O O 0.0106 0.0060 'International Tables Vol C Tables 4.2.6.8 and 6.1.1.4'
Si Si 0.0817 0.0704 'International Tables Vol C Tables 4.2.6.8 and 6.1.1.4'
Sm Sm -0.1638 3.4418 'International Tables Vol C Tables 4.2.6.8 and 6.1.1.4'

loop_
_geom_angle_atom_site_label_1
_geom_angle_atom_site_label_2
_geom_angle_atom_site_label_3
_geom_angle
_geom_angle_site_symmetry_1
_geom_angle_site_symmetry_3
O2 Sm1 O2 179.999(1) 5_566 .
O2 Sm1 O1 80.27(15) 5_566 6_556
O2 Sm1 O1 99.72(15) . 6_556
O2 Sm1 O1 99.73(15) 5_566 2_565
O2 Sm1 O1 80.28(15) . 2_565
O1 Sm1 O1 180.000(1) 6_556 2_565
O2 Sm1 O1 99.73(15) 5_566 5_566
O2 Sm1 O1 80.28(15) . 5_566
O1 Sm1 O1 79.6(3) 6_556 5_566
O1 Sm1 O1 100.4(3) 2_565 5_566
O2 Sm1 O1 80.28(15) 5_566 .
O2 Sm1 O1 99.72(15) . .
O1 Sm1 O1 100.4(3) 6_556 .
O1 Sm1 O1 79.6(3) 2_565 .
O1 Sm1 O1 179.999(1) 5_566 .
O1 Si1 C2 105.4(4) . .
O1 Si1 C1 105.4(3) . .
C2 Si1 C1 108.4(4) . .
O1 Si1 Si3 113.6(3) . .
C2 Si1 Si3 111.1(4) . .
C1 Si1 Si3 112.5(3) . .
O2 Si2 C4 105.5(3) . 6_556
O2 Si2 C4 105.5(3) . .
C4 Si2 C4 109.3(8) 6_556 .
O2 Si2 Si3 113.4(2) . .
C4 Si2 Si3 111.4(3) 6_556 .
C4 Si2 Si3 111.4(3) . .
Si1 Si3 Si1 109.47(15) . 6_556
Si1 Si3 Si2 107.89(9) . .
Si1 Si3 Si2 107.89(9) 6_556 .
C3 O1 Si1 121.1(6) . .
C3 O1 Sm1 124.3(5) . .
Si1 O1 Sm1 114.6(3) . .
C5 O2 Si2 122.1(6) . .
C5 O2 Sm1 122.7(6) . .
Si2 O2 Sm1 115.3(3) . .
Si1 C1 H1A 109.5 . .
Si1 C1 H1B 109.5 . .
H1A C1 H1B 109.5 . .
Si1 C1 H1C 109.5 . .
H1A C1 H1C 109.5 . .
H1B C1 H1C 109.5 . .
Si1 C2 H2A 109.5 . .
Si1 C2 H2B 109.5 . .
H2A C2 H2B 109.5 . .
Si1 C2 H2C 109.5 . .
H2A C2 H2C 109.5 . .
H2B C2 H2C 109.5 . .
O1 C3 H3A 109.5 . .
O1 C3 H3B 109.5 . .
H3A C3 H3B 109.5 . .
O1 C3 H3C 109.5 . .
H3A C3 H3C 109.5 . .
H3B C3 H3C 109.5 . .
Si2 C4 H4A 109.5 . .
Si2 C4 H4B 109.5 . .
H4A C4 H4B 109.5 . .
Si2 C4 H4C 109.5 . .
H4A C4 H4C 109.5 . .
H4B C4 H4C 109.5 . .
O2 C5 H5A 109.5 . .
O2 C5 H5B 109.5 . .
H5A C5 H5B 109.5 . .
O2 C5 H5C 109.5 . .
H5A C5 H5C 109.5 . .
H5B C5 H5C 109.5 . .
O22 Sm11 O22 180.0 5 .
O12 Sm11 O12 180.0 5 .
O22 Sm11 O21 79.4(3) 5 .
O22 Sm11 O21 100.6(3) . .
O22 Sm11 O21 100.6(3) 5 5
O22 Sm11 O21 79.4(3) . 5
O21 Sm11 O21 179.998(1) . 5
O22 Sm11 O21 79.4(3) 5 6
O22 Sm11 O21 100.6(3) . 6
O21 Sm11 O21 100.5(5) . 6
O21 Sm11 O21 79.5(5) 5 6
O22 Sm11 O21 100.6(3) 5 2
O22 Sm11 O21 79.4(3) . 2
O21 Sm11 O21 79.5(5) . 2
O21 Sm11 O21 100.5(5) 5 2
O21 Sm11 O21 180.0(7) 6 2
O12 Sm11 O11 78.9(2) 5 .
O12 Sm11 O11 101.1(2) . .
O12 Sm11 O11 101.1(2) 5 5
O12 Sm11 O11 78.9(2) . 5
O11 Sm11 O11 180.0 . 5
O12 Sm11 O11 101.1(2) 5 2
O12 Sm11 O11 78.9(2) . 2
O11 Sm11 O11 78.6(4) . 2
O11 Sm11 O11 101.4(4) 5 2
O12 Sm11 O11 78.9(2) 5 6
O12 Sm11 O11 101.1(2) . 6
O11 Sm11 O11 101.4(4) . 6
O11 Sm11 O11 78.6(4) 5 6
O11 Sm11 O11 180.0(3) 2 6
Si21 Si13 Si21 109.8(2) . 6
Si11 Si13 Si11 110.48(17) 6 .
Si11 Si13 Si12 107.94(12) 6 .
Si11 Si13 Si12 107.94(12) . .
Si21 Si13 Si22 108.53(16) . .
Si21 Si13 Si22 108.53(16) 6 .
O11 Si11 C12 105.9(4) . .
O11 Si11 C11 103.6(4) . .
C12 Si11 C11 116.0(4) . .
O11 Si11 Si13 113.7(3) . .
C12 Si11 Si13 108.6(3) . .
C11 Si11 Si13 109.1(3) . .
O12 Si12 C14 106.7(4) . .
O12 Si12 C14 106.7(4) . 6
C14 Si12 C14 116.0(7) . 6
O12 Si12 Si13 113.1(4) . .
C14 Si12 Si13 107.2(4) . .
C14 Si12 Si13 107.2(4) 6 .
C13 O11 Si11 121.9(8) . .
C13 O11 Sm11 124.8(8) . .
Si11 O11 Sm11 113.3(3) . .
C15 O12 Si12 121.9(11) . .
C15 O12 Sm11 124.3(11) . .
Si12 O12 Sm11 113.8(5) . .
O21 Si21 Si13 112.7(5) . .
O22 Si22 C11 106.8(4) . 6
O22 Si22 Si13 111.9(5) . .
C11 Si22 Si13 103.1(3) 6 .
C21 O21 Si21 121.9(13) . .
C21 O21 Sm11 123.1(12) . .
Si21 O21 Sm11 114.9(6) . .
C22 O22 Si22 123.7(16) . .
C22 O22 Sm11 121.3(15) . .
Si22 O22 Sm11 115.0(7) . .
O21 C21 H21A 109.5 . .
O21 C21 H21B 109.5 . .
H21A C21 H21B 109.5 . .
O21 C21 H21C 109.5 . .
H21A C21 H21C 109.5 . .
H21B C21 H21C 109.5 . .
O22 C22 H22A 109.5 . .
O22 C22 H22B 109.5 . .
H22A C22 H22B 109.5 . .
O22 C22 H22C 109.5 . .
H22A C22 H22C 109.5 . .
H22B C22 H22C 109.5 . .

loop_
_geom_bond_atom_site_label_1
_geom_bond_atom_site_label_2
_geom_bond_distance
_geom_bond_site_symmetry_2
Sm1 O2 2.521(6) 5_566
Sm1 O2 2.521(6) .
Sm1 O1 2.554(6) 6_556
Sm1 O1 2.554(6) 2_565
Sm1 O1 2.554(6) 5_566
Sm1 O1 2.554(6) .
Si1 O1 1.699(5) .
Si1 C2 1.875(10) .
Si1 C1 1.878(7) .
Si1 Si3 2.305(3) .
Si2 O2 1.697(6) .
Si2 C4 1.881(12) 6_556
Si2 C4 1.881(12) .
Si2 Si3 2.308(4) .
Si3 Si1 2.305(3) 6_556
O1 C3 1.436(11) .
O2 C5 1.449(11) .
C1 H1A 0.9800 .
C1 H1B 0.9800 .
C1 H1C 0.9800 .
C2 H2A 0.9800 .
C2 H2B 0.9800 .
C2 H2C 0.9800 .
C3 H3A 0.9800 .
C3 H3B 0.9800 .
C3 H3C 0.9800 .
C4 H4A 0.9800 .
C4 H4B 0.9800 .
C4 H4C 0.9800 .
C5 H5A 0.9800 .
C5 H5B 0.9800 .
C5 H5C 0.9800 .
Sm11 O22 2.491(14) 5
Sm11 O22 2.491(14) .
Sm11 O12 2.519(9) 5
Sm11 O12 2.519(9) .
Sm11 O21 2.533(12) .
Sm11 O21 2.533(12) 5
Sm11 O21 2.533(12) 6
Sm11 O21 2.533(12) 2
Sm11 O11 2.552(7) .
Sm11 O11 2.552(7) 5
Sm11 O11 2.552(7) 2
Sm11 O11 2.552(7) 6
Si13 Si21 2.270(6) .
Si13 Si21 2.270(6) 6
Si13 Si11 2.289(3) 6
Si13 Si11 2.289(3) .
Si13 Si12 2.346(5) .
Si13 Si22 2.368(6) .
C11 Si11 1.971(9) .
C11 H11A 0.9800 .
C11 H11B 0.9800 .
C11 H11C 0.9800 .
C12 Si11 1.949(9) .
C12 H12A 0.9800 .
C12 H12B 0.9800 .
C12 H12C 0.9800 .
C14 Si12 1.961(10) .
C14 H14A 0.9800 .
C14 H14B 0.9800 .
C14 H14C 0.9800 .
Si11 O11 1.697(8) .
Si12 O12 1.692(13) .
Si12 C14 1.961(10) 6
O11 C13 1.434(14) .
O12 C15 1.451(19) .
C13 H13A 0.9800 .
C13 H13B 0.9800 .
C13 H13C 0.9800 .
C15 H15A 0.9800 .
C15 H15B 0.9800 .
C15 H15C 0.9800 .
Si21 O21 1.687(13) .
Si22 O22 1.700(15) .
Si22 C11 2.065(10) 6
O21 C21 1.43(3) .
O22 C22 1.44(3) .
C21 H21A 0.9800 .
C21 H21B 0.9800 .
C21 H21C 0.9800 .
C22 H22A 0.9800 .
C22 H22B 0.9800 .
C22 H22C 0.9800 .

loop_
_geom_torsion_atom_site_label_1
_geom_torsion_atom_site_label_2
_geom_torsion_atom_site_label_3
_geom_torsion_atom_site_label_4
_geom_torsion
_geom_torsion_site_symmetry_1
_geom_torsion_site_symmetry_4
O1 Si1 Si3 Si1 -58.1(3) . 6_556
C2 Si1 Si3 Si1 -176.7(3) . 6_556
C1 Si1 Si3 Si1 61.5(3) . 6_556
O1 Si1 Si3 Si2 59.0(3) . .
C2 Si1 Si3 Si2 -59.6(3) . .
C1 Si1 Si3 Si2 178.7(3) . .
O2 Si2 Si3 Si1 -59.09(9) . .
C4 Si2 Si3 Si1 -177.9(4) 6_556 .
C4 Si2 Si3 Si1 59.7(4) . .
O2 Si2 Si3 Si1 59.09(9) . 6_556
C4 Si2 Si3 Si1 -59.7(4) 6_556 6_556
C4 Si2 Si3 Si1 177.9(4) . 6_556
C2 Si1 O1 C3 -59.4(9) . .
C1 Si1 O1 C3 55.1(9) . .
Si3 Si1 O1 C3 178.8(8) . .
C2 Si1 O1 Sm1 121.4(4) . .
C1 Si1 O1 Sm1 -124.1(4) . .
Si3 Si1 O1 Sm1 -0.4(4) . .
O2 Sm1 O1 C3 -50.2(8) 5_566 .
O2 Sm1 O1 C3 129.9(8) . .
O1 Sm1 O1 C3 -128.3(8) 6_556 .
O1 Sm1 O1 C3 51.7(8) 2_565 .
O2 Sm1 O1 Si1 129.0(3) 5_566 .
O2 Sm1 O1 Si1 -51.0(3) . .
O1 Sm1 O1 Si1 50.8(4) 6_556 .
O1 Sm1 O1 Si1 -129.2(4) 2_565 .
C4 Si2 O2 C5 -57.8(4) 6_556 .
C4 Si2 O2 C5 57.8(4) . .
Si3 Si2 O2 C5 180.0 . .
C4 Si2 O2 Sm1 122.2(4) 6_556 .
C4 Si2 O2 Sm1 -122.2(4) . .
Si3 Si2 O2 Sm1 0.0 . .
O1 Sm1 O2 C5 128.79(14) 6_556 .
O1 Sm1 O2 C5 -51.21(14) 2_565 .
O1 Sm1 O2 C5 51.21(14) 5_566 .
O1 Sm1 O2 C5 -128.79(14) . .
O1 Sm1 O2 Si2 -51.21(14) 6_556 .
O1 Sm1 O2 Si2 128.79(14) 2_565 .
O1 Sm1 O2 Si2 -128.79(14) 5_566 .
O1 Sm1 O2 Si2 51.21(14) . .
Si11 Si13 Si11 O11 -58.2(4) 6 .
Si12 Si13 Si11 O11 59.6(4) . .
Si11 Si13 Si11 C12 -175.8(3) 6 .
Si12 Si13 Si11 C12 -58.0(4) . .
Si11 Si13 Si11 C11 56.9(4) 6 .
Si12 Si13 Si11 C11 174.7(4) . .
Si11 Si13 Si12 O12 59.72(12) 6 .
Si11 Si13 Si12 O12 -59.72(12) . .
Si11 Si13 Si12 C14 177.1(4) 6 .
Si11 Si13 Si12 C14 57.7(4) . .
Si11 Si13 Si12 C14 -57.7(4) 6 6
Si11 Si13 Si12 C14 -177.1(4) . 6
C12 Si11 O11 C13 -60.9(11) . .
C11 Si11 O11 C13 61.6(11) . .
Si13 Si11 O11 C13 180.0(10) . .
C12 Si11 O11 Sm11 118.4(4) . .
C11 Si11 O11 Sm11 -119.1(5) . .
Si13 Si11 O11 Sm11 -0.8(5) . .
O12 Sm11 O11 C13 -53.0(11) 5 .
O12 Sm11 O11 C13 127.0(11) . .
O11 Sm11 O11 C13 50.9(10) 2 .
O11 Sm11 O11 C13 -129.1(10) 6 .
O12 Sm11 O11 Si11 127.8(5) 5 .
O12 Sm11 O11 Si11 -52.2(5) . .
O11 Sm11 O11 Si11 -128.4(6) 2 .
O11 Sm11 O11 Si11 51.6(6) 6 .
C14 Si12 O12 C15 62.3(4) . .
C14 Si12 O12 C15 -62.3(4) 6 .
Si13 Si12 O12 C15 180.0 . .
C14 Si12 O12 Sm11 -117.7(4) . .
C14 Si12 O12 Sm11 117.7(4) 6 .
Si13 Si12 O12 Sm11 0.0 . .
O11 Sm11 O12 C15 -127.95(18) . .
O11 Sm11 O12 C15 52.05(18) 5 .
O11 Sm11 O12 C15 -52.05(18) 2 .
O11 Sm11 O12 C15 127.95(18) 6 .
O11 Sm11 O12 Si12 52.05(18) . .
O11 Sm11 O12 Si12 -127.95(18) 5 .
O11 Sm11 O12 Si12 127.95(18) 2 .
O11 Sm11 O12 Si12 -52.05(18) 6 .
Si21 Si13 Si21 O21 60.3(6) 6 .
Si22 Si13 Si21 O21 -58.3(5) . .
Si21 Si13 Si22 O22 59.67(15) . .
Si21 Si13 Si22 O22 -59.67(15) 6 .
Si21 Si13 Si22 C11 174.1(3) . 6
Si21 Si13 Si22 C11 54.7(4) 6 6
O22 Sm11 O21 C21 49.9(15) 5 .
O22 Sm11 O21 C21 -130.1(15) . .
O21 Sm11 O21 C21 126.9(14) 6 .
O21 Sm11 O21 C21 -53.1(14) 2 .
O22 Sm11 O21 Si21 -126.6(7) 5 .
O22 Sm11 O21 Si21 53.4(7) . .
O21 Sm11 O21 Si21 -49.6(8) 6 .
O21 Sm11 O21 Si21 130.4(8) 2 .
C11 Si22 O22 C22 67.9(4) 6 .
Si13 Si22 O22 C22 180.0 . .
C11 Si22 O22 Sm11 -112.1(4) 6 .
Si13 Si22 O22 Sm11 0.0 . .
O12 Sm11 O22 C22 0.0 5 .
O21 Sm11 O22 C22 128.6(3) . .
O21 Sm11 O22 C22 -51.4(3) 5 .
O21 Sm11 O22 C22 -128.6(3) 6 .
O21 Sm11 O22 C22 51.4(3) 2 .
O21 Sm11 O22 Si22 -51.4(3) . .
O21 Sm11 O22 Si22 128.6(3) 5 .
O21 Sm11 O22 Si22 51.4(3) 6 .
O21 Sm11 O22 Si22 -128.6(3) 2 .
